data_7217042
loop_
_publ_author_name
'Kumar, Navnita'
'Khullar, Sadhika'
'Singh, Yogesh'
'Mandal, Sanjay K.'

_publ_section_title
;
 Hierarchical importance of coordination and hydrogen bonds in the
 formation of homochiral 2D coordination polymers and 2D supramolecular
 assemblies
;
_journal_issue 29
_journal_name_full CrystEngComm
_journal_page_first 6730
_journal_paper_doi 10.1039/c4ce00387j
_journal_volume 16
_journal_year 2014
_chemical_formula_moiety 'C32 H34 N4 Cu2 O10, C H4 O'
_chemical_formula_sum 'C33 H38 Cu2 N4 O11'
_chemical_formula_weight 793.75
_chemical_name_common '[Cu2(4,4'-bpy)(Hser-5-OMe-sal)2].CH3OH'
_space_group_crystal_system monoclinic
_space_group_IT_number 5
_space_group_name_Hall 'C 2y'
_space_group_name_H-M_alt 'C 1 2 1'
_symmetry_space_group_name_Hall 'C 2y'
_symmetry_space_group_name_H-M 'C 1 2 1'
_atom_sites_solution_hydrogens geom
_atom_sites_solution_primary direct
_atom_sites_solution_secondary difmap
_cell_angle_alpha 90
_cell_angle_beta 100.988(4)
_cell_angle_gamma 90
_cell_formula_units_Z 2
_cell_length_a 24.8013(18)
_cell_length_b 6.8049(6)
_cell_length_c 10.5081(7)
_cell_measurement_reflns_used 3570
_cell_measurement_temperature 180.(2)
_cell_measurement_theta_max 24.9786
_cell_measurement_theta_min 2.3320
_cell_volume 1740.9(2)
_computing_cell_refinement 'SAINT V8.30C (Bruker AXS Inc., 2013)'
_computing_data_collection 'APEX2 V2011.4-1 (Bruker AXS)'
_computing_data_reduction 'SAINT V8.30C (Bruker AXS Inc., 2013)'
_computing_molecular_graphics 'SHELXTL (Bruker AXS)'
_computing_publication_material 'SHELXTL (Bruker AXS)'
_computing_structure_refinement 'SHELXL-2013 (Sheldrick, 2013)'
_computing_structure_solution 'SHELXS-97 (Sheldrick, 2008)'
_diffrn_ambient_temperature 180.(2)
_diffrn_detector_area_resol_mean 8.3333
_diffrn_measured_fraction_theta_full 0.997
_diffrn_measured_fraction_theta_max 0.997
_diffrn_measurement_device_type 'Bruker Kappa APEX II'
_diffrn_measurement_method 'phi and omega scan'
_diffrn_radiation_monochromator Graphite
_diffrn_radiation_type 'Mo K\a'
_diffrn_radiation_wavelength 0.71073
_diffrn_reflns_av_R_equivalents 0.0268
_diffrn_reflns_av_sigmaI/netI 0.0314
_diffrn_reflns_limit_h_max 29
_diffrn_reflns_limit_h_min -29
_diffrn_reflns_limit_k_max 3
_diffrn_reflns_limit_k_min -8
_diffrn_reflns_limit_l_max 12
_diffrn_reflns_limit_l_min -12
_diffrn_reflns_number 8112
_diffrn_reflns_theta_full 25.16
_diffrn_reflns_theta_max 25.16
_diffrn_reflns_theta_min 1.67
_diffrn_source 'Sealed tube'
_diffrn_source_type 'Fine Focus'
_exptl_absorpt_coefficient_mu 1.287
_exptl_absorpt_correction_T_max 0.7452
_exptl_absorpt_correction_T_min 0.6379
_exptl_absorpt_correction_type multi-scan
_exptl_absorpt_process_details 'SADABS V2012/1 (Bruker AXS Inc.)'
_exptl_crystal_colour green
_exptl_crystal_density_diffrn 1.514
_exptl_crystal_density_method 'not measured'
_exptl_crystal_description block
_exptl_crystal_F_000 820
_exptl_crystal_size_max 0.200
_exptl_crystal_size_mid 0.200
_exptl_crystal_size_min 0.150
_refine_diff_density_max 1.169
_refine_diff_density_min -0.391
_refine_ls_abs_structure_details
;
Flack x determined using 516 quotients [(I+)-(I-)]/[(I+)+(I-)]
(Parsons and Flack (2004), Acta Cryst. A60, s61).
;
_refine_ls_abs_structure_Flack 0.032(10)
_refine_ls_extinction_method none
_refine_ls_goodness_of_fit_ref 1.098
_refine_ls_hydrogen_treatment undef
_refine_ls_matrix_type full
_refine_ls_number_parameters 228
_refine_ls_number_reflns 2287
_refine_ls_number_restraints 1
_refine_ls_restrained_S_all 1.098
_refine_ls_R_factor_all 0.0534
_refine_ls_R_factor_gt 0.0490
_refine_ls_shift/su_max 0.041
_refine_ls_shift/su_mean 0.002
_refine_ls_structure_factor_coef Fsqd
_refine_ls_weighting_details
;
w=1/[\s^2^(Fo^2^)+(0.1055P)^2^+3.3537P]
where P=(Fo^2^+2Fc^2^)/3
;
_refine_ls_weighting_scheme calc
_refine_ls_wR_factor_gt 0.1434
_refine_ls_wR_factor_ref 0.1518
_reflns_number_gt 2115
_reflns_number_total 2287
_reflns_threshold_expression 'I > 2\s(I)'
_cod_data_source_file c4ce00387j1.cif
_cod_data_source_block 8
_cod_database_code 7217042

loop_
_space_group_symop_operation_xyz
'x, y, z'
'-x, y, -z'
'x+1/2, y+1/2, z'
'-x+1/2, y+1/2, -z'

loop_
_atom_site_type_symbol
_atom_site_label
_atom_site_fract_x
_atom_site_fract_y
_atom_site_fract_z
_atom_site_U_iso_or_equiv
_atom_site_adp_type
_atom_site_calc_flag
_atom_site_refinement_flags_adp
_atom_site_refinement_flags_occupancy
_atom_site_refinement_flags_posn
_atom_site_occupancy
Cu Cu1 0.29324(3) 0.25952(19) 0.62700(6) 0.0322(3) Uani d . . . 1
O O1 0.2598(2) 0.3247(9) 0.4543(4) 0.0332(13) Uani d . . . 1
O O2 0.3232(2) 0.2003(9) 0.8083(5) 0.0434(16) Uani d . . . 1
O O3 0.3019(3) 0.1412(12) 0.9992(5) 0.0563(18) Uani d . . . 1
N N1 0.3680(2) 0.2685(17) 0.5822(5) 0.0337(13) Uani d . . . 1
C C15 0.1653(3) 0.2983(12) 0.4742(6) 0.035(2) Uani d . . . 1
O O5 0.0434(2) 0.1876(12) 0.2221(6) 0.060(2) Uani d . . . 1
N N4 0.2222(2) 0.2231(12) 0.6834(5) 0.0331(19) Uani d . . . 1
H H4 0.2107 0.0878 0.6608 0.04 Uiso calc U . R 1
O O6 0.1844(5) -0.0649(16) 0.8249(7) 0.091(3) Uani d . . . 1
H H6 0.1896 -0.1508 0.8806 0.137 Uiso calc U . R 1
C C1 0.4132(3) 0.2354(19) 0.6724(7) 0.042(2) Uani d . . . 1
H H1 0.4095 0.216 0.7579 0.05 Uiso calc U . R 1
C C2 0.4651(3) 0.2290(18) 0.6429(7) 0.044(2) Uani d . . . 1
H H2 0.4954 0.2007 0.7073 0.053 Uiso calc U . R 1
C C3 0.4722(3) 0.2651(19) 0.5159(6) 0.0359(15) Uani d . . . 1
C C4 0.4249(3) 0.2957(12) 0.4251(7) 0.035(2) Uani d . . . 1
H H4A 0.4273 0.3154 0.3387 0.042 Uiso calc U . R 1
C C5 0.3751(3) 0.2976(12) 0.4600(6) 0.035(2) Uani d . . . 1
H H5 0.3443 0.3202 0.3961 0.042 Uiso calc U . R 1
C C6 0.2076(3) 0.2834(15) 0.4040(6) 0.0319(19) Uani d . . . 1
C C7 0.1104(3) 0.266(2) 0.4132(7) 0.0384(16) Uani d . . . 1
H H7 0.0826 0.2781 0.4608 0.046 Uiso calc U . R 1
C C8 0.0976(3) 0.2167(13) 0.2860(8) 0.045(2) Uani d . . . 1
C C9 0.1386(3) 0.1969(13) 0.2138(7) 0.040(2) Uani d . . . 1
H H9 0.1297 0.1624 0.1267 0.048 Uiso calc U . R 1
C C10 0.1922(3) 0.2284(16) 0.2717(6) 0.036(2) Uani d . . . 1
H H10 0.2194 0.2132 0.2227 0.043 Uiso calc U . R 1
C C11 0.1776(4) 0.3530(16) 0.6128(7) 0.043(2) Uani d . . . 1
H H11A 0.1448 0.3386 0.6498 0.051 Uiso calc U . R 1
H H11B 0.1892 0.4892 0.6218 0.051 Uiso calc U . R 1
C C12 0.2296(3) 0.2371(19) 0.8263(6) 0.041(2) Uani d . . . 1
H H12 0.2235 0.3744 0.848 0.049 Uiso calc U . R 1
C C13 0.2892(4) 0.1879(13) 0.8825(7) 0.0393(19) Uani d . . . 1
C C14 0.1893(4) 0.113(2) 0.8820(8) 0.062(3) Uani d . . . 1
H H14B 0.2019 0.0973 0.9747 0.075 Uiso calc U . R 1
H H14A 0.1537 0.177 0.868 0.075 Uiso calc U . R 1
C C100 -0.0005(5) 0.222(4) 0.2879(17) 0.144(10) Uani d . . . 1
H H10B -0.0026 0.1155 0.3468 0.216 Uiso calc U . R 1
H H10A -0.0343 0.2302 0.2261 0.216 Uiso calc U . R 1
H H10C 0.0057 0.3427 0.3355 0.216 Uiso calc U . R 1
O O7 0.4344(9) 0.098(4) 0.056(2) 0.103(6) Uiso d . P . 0.5
C C16 0.4063(8) 0.040(4) 0.1195(19) 0.056(5) Uiso d . P . 0.5
H H16C 0.4187 0.0854 0.2067 0.084 Uiso calc U P R 0.5
H H16B 0.4065 -0.1007 0.1179 0.084 Uiso calc U P R 0.5
H H16A 0.3697 0.0872 0.0878 0.084 Uiso calc U P R 0.5

loop_
_atom_site_aniso_label
_atom_site_aniso_U_11
_atom_site_aniso_U_22
_atom_site_aniso_U_33
_atom_site_aniso_U_12
_atom_site_aniso_U_13
_atom_site_aniso_U_23
Cu1 0.0465(5) 0.0252(5) 0.0207(4) -0.0032(5) -0.0039(3) 0.0024(5)
O1 0.043(3) 0.032(4) 0.022(2) -0.005(2) -0.0015(19) 0.005(2)
O2 0.057(3) 0.040(5) 0.028(2) -0.006(3) -0.004(2) 0.007(2)
O3 0.087(4) 0.061(5) 0.015(3) -0.005(4) -0.006(3) 0.007(3)
N1 0.047(3) 0.023(4) 0.026(3) 0.002(4) -0.007(2) 0.001(4)
C15 0.053(4) 0.024(6) 0.026(3) 0.005(3) 0.005(3) 0.007(3)
O5 0.040(3) 0.077(6) 0.052(3) -0.007(3) -0.017(2) 0.014(3)
N4 0.053(3) 0.025(6) 0.018(2) 0.002(3) -0.001(2) -0.001(3)
O6 0.134(7) 0.103(8) 0.033(4) -0.061(6) 0.004(4) 0.008(4)
C1 0.047(4) 0.044(6) 0.030(3) -0.009(5) -0.004(3) 0.006(5)
C2 0.047(4) 0.047(7) 0.031(3) -0.004(4) -0.012(3) 0.011(5)
C3 0.042(3) 0.027(4) 0.032(3) -0.005(5) -0.008(3) -0.001(5)
C4 0.051(4) 0.023(6) 0.026(3) 0.004(3) -0.006(3) 0.000(3)
C5 0.043(4) 0.029(7) 0.025(3) 0.003(3) -0.010(3) -0.002(3)
C6 0.041(3) 0.024(6) 0.026(3) 0.000(4) -0.006(2) 0.003(4)
C7 0.040(3) 0.033(4) 0.039(3) 0.005(5) 0.000(3) 0.013(5)
C8 0.043(4) 0.031(7) 0.052(5) -0.006(4) -0.012(3) 0.012(4)
C9 0.053(4) 0.037(6) 0.024(3) -0.002(4) -0.007(3) 0.005(3)
C10 0.049(4) 0.030(6) 0.024(3) 0.006(4) -0.001(3) 0.006(4)
C11 0.064(5) 0.037(5) 0.027(4) 0.009(4) 0.006(4) 0.000(4)
C12 0.068(4) 0.035(5) 0.019(3) 0.005(5) 0.004(3) 0.000(4)
C13 0.062(5) 0.025(4) 0.026(4) -0.007(4) -0.004(3) -0.002(3)
C14 0.060(5) 0.097(10) 0.027(4) -0.005(6) 0.001(4) -0.001(5)
C100 0.071(8) 0.19(3) 0.161(15) 0.007(13) 0.005(9) 0.099(19)

loop_
_atom_type_symbol
_atom_type_description
_atom_type_scat_dispersion_real
_atom_type_scat_dispersion_imag
_atom_type_scat_source
C C 0.0033 0.0016 'International Tables Vol C Tables 4.2.6.8 and 6.1.1.4'
H H 0.0000 0.0000 'International Tables Vol C Tables 4.2.6.8 and 6.1.1.4'
N N 0.0061 0.0033 'International Tables Vol C Tables 4.2.6.8 and 6.1.1.4'
O O 0.0106 0.0060 'International Tables Vol C Tables 4.2.6.8 and 6.1.1.4'
Cu Cu 0.3201 1.2651 'International Tables Vol C Tables 4.2.6.8 and 6.1.1.4'

loop_
_geom_angle_atom_site_label_1
_geom_angle_atom_site_label_2
_geom_angle_atom_site_label_3
_geom_angle_site_symmetry_3
_geom_angle
O1 Cu1 O2 . 176.1(2)
O1 Cu1 N4 . 93.6(2)
O2 Cu1 N4 . 82.9(2)
O1 Cu1 N1 . 91.4(2)
O2 Cu1 N1 . 92.2(2)
N4 Cu1 N1 . 173.3(4)
C6 O1 Cu1 . 123.0(5)
C13 O2 Cu1 . 116.4(5)
C1 N1 C5 . 117.1(6)
C1 N1 Cu1 . 121.1(5)
C5 N1 Cu1 . 121.7(5)
C6 C15 C7 . 120.5(6)
C6 C15 C11 . 120.2(7)
C7 C15 C11 . 119.2(7)
C8 O5 C100 . 120.0(10)
C12 N4 C11 . 113.7(7)
C12 N4 Cu1 . 110.5(5)
C11 N4 Cu1 . 113.2(5)
C12 N4 H4 . 106.3
C11 N4 H4 . 106.3
Cu1 N4 H4 . 106.3
C14 O6 H6 . 109.5
N1 C1 C2 . 122.4(7)
N1 C1 H1 . 118.8
C2 C1 H1 . 118.8
C1 C2 C3 . 120.0(6)
C1 C2 H2 . 120.0
C3 C2 H2 . 120.0
C4 C3 C2 . 116.2(7)
C4 C3 C3 2_656 123.4(8)
C2 C3 C3 2_656 120.4(7)
C5 C4 C3 . 120.8(7)
C5 C4 H4A . 119.6
C3 C4 H4A . 119.6
N1 C5 C4 . 123.4(6)
N1 C5 H5 . 118.3
C4 C5 H5 . 118.3
O1 C6 C15 . 123.2(6)
O1 C6 C10 . 120.3(6)
C15 C6 C10 . 116.5(6)
C8 C7 C15 . 120.8(7)
C8 C7 H7 . 119.6
C15 C7 H7 . 119.6
C7 C8 C9 . 120.3(7)
C7 C8 O5 . 122.1(8)
C9 C8 O5 . 117.5(7)
C10 C9 C8 . 119.6(7)
C10 C9 H9 . 120.2
C8 C9 H9 . 120.2
C9 C10 C6 . 122.2(7)
C9 C10 H10 . 118.9
C6 C10 H10 . 118.9
C15 C11 N4 . 109.5(7)
C15 C11 H11A . 109.8
N4 C11 H11A . 109.8
C15 C11 H11B . 109.8
N4 C11 H11B . 109.8
H11A C11 H11B . 108.2
N4 C12 C14 . 113.1(8)
N4 C12 C13 . 107.6(6)
C14 C12 C13 . 113.1(9)
N4 C12 H12 . 107.6
C14 C12 H12 . 107.6
C13 C12 H12 . 107.6
O3 C13 O2 . 123.7(8)
O3 C13 C12 . 118.8(7)
O2 C13 C12 . 117.5(6)
O6 C14 C12 . 110.0(9)
O6 C14 H14B . 109.7
C12 C14 H14B . 109.7
O6 C14 H14A . 109.7
C12 C14 H14A . 109.7
H14B C14 H14A . 108.2
O5 C100 H10B . 109.5
O5 C100 H10A . 109.5
H10B C100 H10A . 109.5
O5 C100 H10C . 109.5
H10B C100 H10C . 109.5
H10A C100 H10C . 109.5
O7 C16 H16C . 109.5
O7 C16 H16B . 109.5
H16C C16 H16B . 109.5
O7 C16 H16A . 109.5
H16C C16 H16A . 109.5
H16B C16 H16A . 109.5

loop_
_geom_bond_atom_site_label_1
_geom_bond_atom_site_label_2
_geom_bond_site_symmetry_2
_geom_bond_distance
Cu1 O1 . 1.899(4)
Cu1 O2 . 1.951(5)
Cu1 N4 . 1.978(6)
Cu1 N1 . 1.999(6)
O1 C6 . 1.331(8)
O2 C13 . 1.256(10)
O3 C13 . 1.248(9)
N1 C1 . 1.342(9)
N1 C5 . 1.344(9)
C15 C6 . 1.396(10)
C15 C7 . 1.407(10)
C15 C11 . 1.478(10)
O5 C8 . 1.397(9)
O5 C100 . 1.416(17)
N4 C12 . 1.481(8)
N4 C11 . 1.498(11)
N4 H4 . 0.98
O6 C14 . 1.343(16)
O6 H6 . 0.82
C1 C2 . 1.381(11)
C1 H1 . 0.93
C2 C3 . 1.400(10)
C2 H2 . 0.93
C3 C4 . 1.379(10)
C3 C3 2_656 1.480(13)
C4 C5 . 1.354(11)
C4 H4A . 0.93
C5 H5 . 0.93
C6 C10 . 1.420(10)
C7 C8 . 1.356(12)
C7 H7 . 0.93
C8 C9 . 1.386(11)
C9 C10 . 1.370(10)
C9 H9 . 0.93
C10 H10 . 0.93
C11 H11A . 0.97
C11 H11B . 0.97
C12 C14 . 1.512(15)
C12 C13 . 1.521(12)
C12 H12 . 0.98
C14 H14B . 0.97
C14 H14A . 0.97
C100 H10B . 0.96
C100 H10A . 0.96
C100 H10C . 0.96
O7 C16 . 1.12(3)
C16 H16C . 0.96
C16 H16B . 0.96
C16 H16A . 0.96
